data_7134936
loop_
_publ_author_name
'Groth, Lucie J.'
'Bockfeld, Dirk'
'Tamm, Matthias'

_publ_section_title
;
 Heavy alkali metal complexes of N-heterocyclic carbenes.
;
_journal_issue 81
_journal_name_full 'Chemical communications (Cambridge, England)'
_journal_page_first 15806
_journal_page_last 15809
_journal_paper_doi 10.1039/d5cc04534g
_journal_volume 61
_journal_year 2025
_chemical_formula_moiety 'C49 H43 B F15 N2 O Rb'
_chemical_formula_sum 'C49 H43 B F15 N2 O Rb'
_chemical_formula_weight 1057.13
_space_group_crystal_system monoclinic
_space_group_IT_number 14
_space_group_name_Hall '-P 2yn'
_space_group_name_H-M_alt 'P 1 21/n 1'
_atom_sites_solution_hydrogens geom
_atom_sites_solution_primary iterative
_atom_sites_solution_secondary difmap
_audit_creation_method SHELXL-2018/3
_audit_update_record
;
2025-08-06 deposited with the CCDC.	2025-09-02 downloaded from the CCDC.
;
_cell_angle_alpha 90
_cell_angle_beta 102.005(2)
_cell_angle_gamma 90
_cell_formula_units_Z 4
_cell_length_a 10.5897(2)
_cell_length_b 19.8422(3)
_cell_length_c 22.0049(4)
_cell_measurement_reflns_used 61525
_cell_measurement_temperature 100(2)
_cell_measurement_theta_max 79.1090
_cell_measurement_theta_min 3.0200
_cell_volume 4522.61(14)
_computing_cell_refinement 'CrysAlisPro 1.171.43.119a (Rigaku OD, 2024)'
_computing_data_collection 'CrysAlisPro system (CCD 43.104a 64-bit (release 22-12-2023))'
_computing_data_reduction 'CrysAlisPro 1.171.43.119a (Rigaku OD, 2024)'
_computing_publication_material 'OLEX2 v1.3 (O. V. Dolomanov et al., J. Appl. Cryst., 2009, 42, 339-341)'
_computing_structure_refinement 'SHELXL-2018/3 (G. M. Sheldrick, Acta Cryst., 2015, C71, 3-8)'
_computing_structure_solution 'SHELXT 2018/2 (G. M. Sheldrick, Acta Cryst., 2015, A71, 3-8)'
_diffrn_ambient_environment N~2~
_diffrn_ambient_temperature 100(2)
_diffrn_detector 'Hybrid Pixel Array Detector'
_diffrn_detector_area_resol_mean 10.0000
_diffrn_detector_type HyPix
_diffrn_measured_fraction_theta_full 1.000
_diffrn_measured_fraction_theta_max 0.983
_diffrn_measurement_device 'four-circle diffractometer'
_diffrn_measurement_device_type 'XtaLAB Synergy, Single source at home/near, HyPix'
_diffrn_measurement_method '\w scans'
_diffrn_radiation_monochromator mirror
_diffrn_radiation_probe x-ray
_diffrn_radiation_type 'Cu K\a'
_diffrn_radiation_wavelength 1.54184
_diffrn_reflns_av_R_equivalents 0.0412
_diffrn_reflns_av_unetI/netI 0.0164
_diffrn_reflns_Laue_measured_fraction_full 1.000
_diffrn_reflns_Laue_measured_fraction_max 0.983
_diffrn_reflns_limit_h_max 13
_diffrn_reflns_limit_h_min -11
_diffrn_reflns_limit_k_max 25
_diffrn_reflns_limit_k_min -25
_diffrn_reflns_limit_l_max 27
_diffrn_reflns_limit_l_min -28
_diffrn_reflns_number 99118
_diffrn_reflns_point_group_measured_fraction_full 1.000
_diffrn_reflns_point_group_measured_fraction_max 0.983
_diffrn_reflns_theta_full 67.684
_diffrn_reflns_theta_max 80.386
_diffrn_reflns_theta_min 3.029
_diffrn_source 'micro-focus sealed X-ray tube'
_diffrn_source_type 'PhotonJet (Cu) X-ray Source'
_exptl_absorpt_coefficient_mu 2.423
_exptl_absorpt_correction_T_max 1.000
_exptl_absorpt_correction_T_min 0.370
_exptl_absorpt_correction_type gaussian
_exptl_absorpt_process_details
;
CrysAlisPro 1.171.43.119a (Rigaku Oxford Diffraction, 2024)
Numerical absorption correction based on gaussian integration over
a multifaceted crystal model
Empirical absorption correction using spherical harmonics,
implemented in SCALE3 ABSPACK scaling algorithm.
;
_exptl_crystal_colour colourless
_exptl_crystal_density_diffrn 1.553
_exptl_crystal_description needle
_exptl_crystal_F_000 2144
_exptl_crystal_size_max 0.410
_exptl_crystal_size_mid 0.100
_exptl_crystal_size_min 0.050
_refine_diff_density_max 0.686
_refine_diff_density_min -1.656
_refine_diff_density_rms 0.083
_refine_ls_extinction_method none
_refine_ls_goodness_of_fit_ref 1.065
_refine_ls_hydrogen_treatment constr
_refine_ls_matrix_type full
_refine_ls_number_parameters 633
_refine_ls_number_reflns 9737
_refine_ls_number_restraints 0
_refine_ls_restrained_S_all 1.065
_refine_ls_R_factor_all 0.0470
_refine_ls_R_factor_gt 0.0450
_refine_ls_shift/su_max 0.001
_refine_ls_shift/su_mean 0.000
_refine_ls_structure_factor_coef Fsqd
_refine_ls_weighting_details 'w=1/[\s^2^(Fo^2^)+(0.0906P)^2^+2.9189P] where P=(Fo^2^+2Fc^2^)/3'
_refine_ls_weighting_scheme calc
_refine_ls_wR_factor_gt 0.1391
_refine_ls_wR_factor_ref 0.1412
_reflns_Friedel_coverage 0.000
_reflns_number_gt 9021
_reflns_number_total 9737
_reflns_threshold_expression 'I > 2\s(I)'
_cod_data_source_file d5cc04534g2.cif
_cod_data_source_block lgr14db
_cod_depositor_comments 'Adding full bibliography for 7134934--7134942.cif.'
_cod_original_sg_symbol_H-M 'P 21/n'
_cod_database_code 7134936
_shelx_shelxl_version_number 2018/3
_shelx_space_group_comment
;
The symmetry employed for this shelxl refinement is uniquely defined
by the following loop, which should always be used as a source of
symmetry information in preference to the above space-group names.
They are only intended as comments.
;
_shelx_estimated_absorpt_t_min 0.437
_shelx_estimated_absorpt_t_max 0.888
_oxdiff_exptl_absorpt_empirical_full_min 0.749
_oxdiff_exptl_absorpt_empirical_full_max 1.662
_oxdiff_exptl_absorpt_empirical_details
;
Empirical correction (ABSPACK) includes:
- Absorption correction using spherical harmonics
- Frame scaling
- Detector area scaling
;

loop_
_space_group_symop_operation_xyz
'x, y, z'
'-x+1/2, y+1/2, -z+1/2'
'-x, -y, -z'
'x-1/2, -y-1/2, z-1/2'

loop_
_atom_site_label
_atom_site_type_symbol
_atom_site_fract_x
_atom_site_fract_y
_atom_site_fract_z
_atom_site_U_iso_or_equiv
_atom_site_adp_type
_atom_site_occupancy
_atom_site_site_symmetry_order
_atom_site_calc_flag
_atom_site_refinement_flags_posn
_atom_site_refinement_flags_adp
_atom_site_refinement_flags_occupancy
_atom_site_disorder_assembly
_atom_site_disorder_group
Rb1 Rb 0.500000 0.500000 0.500000 0.03913(11) Uani 1 2 d S . P . .
Rb2 Rb 0.000000 0.500000 0.000000 0.04206(11) Uani 1 2 d S . P . .
F1 F 0.31653(11) 0.52095(6) 0.20843(5) 0.0287(2) Uani 1 1 d . . . . .
F2 F 0.11805(11) 0.55926(7) 0.12210(6) 0.0359(3) Uani 1 1 d . . . . .
F3 F 0.14367(12) 0.65254(7) 0.03582(6) 0.0411(3) Uani 1 1 d . . . . .
F4 F 0.38034(14) 0.71175(7) 0.04080(7) 0.0455(3) Uani 1 1 d . . . . .
F5 F 0.58293(12) 0.67374(7) 0.12640(6) 0.0373(3) Uani 1 1 d . . . . .
F6 F 0.57443(12) 0.53033(7) 0.09024(6) 0.0349(3) Uani 1 1 d . . . . .
F7 F 0.75308(14) 0.46318(7) 0.04793(6) 0.0402(3) Uani 1 1 d . . . . .
F8 F 0.98196(12) 0.43226(6) 0.12230(6) 0.0358(3) Uani 1 1 d . . . . .
F9 F 1.02650(11) 0.46624(7) 0.24541(6) 0.0355(3) Uani 1 1 d . . . . .
F10 F 0.84804(10) 0.53032(6) 0.29135(5) 0.0284(2) Uani 1 1 d . . . . .
F11 F 0.44622(10) 0.67984(6) 0.27490(6) 0.0299(2) Uani 1 1 d . . . . .
F12 F 0.52229(13) 0.79854(7) 0.32593(7) 0.0443(3) Uani 1 1 d . . . . .
F13 F 0.76851(14) 0.84296(6) 0.33107(8) 0.0467(3) Uani 1 1 d . . . . .
F14 F 0.93517(13) 0.76431(7) 0.28477(7) 0.0410(3) Uani 1 1 d . . . . .
F15 F 0.86489(11) 0.64613(6) 0.23490(6) 0.0328(3) Uani 1 1 d . . . . .
O1 O 0.2106(2) 0.41183(11) 0.03758(12) 0.0610(5) Uani 1 1 d . . . . .
N1 N 0.53592(14) 0.53404(7) 0.34027(7) 0.0201(3) Uani 1 1 d . . . . .
N2 N 0.54027(14) 0.42791(7) 0.32664(7) 0.0199(3) Uani 1 1 d . . . . .
C1 C 0.52030(17) 0.47393(9) 0.36880(8) 0.0221(3) Uani 1 1 d . . . . .
C2 C 0.56743(16) 0.52634(9) 0.28085(8) 0.0201(3) Uani 1 1 d . . . . .
C3 C 0.56990(16) 0.45804(9) 0.27434(8) 0.0205(3) Uani 1 1 d . . . . .
H3 H 0.588849 0.434767 0.239581 0.025 Uiso 1 1 calc R U . . .
C4 C 0.52202(17) 0.59220(9) 0.37804(8) 0.0233(3) Uani 1 1 d . . . . .
C5 C 0.39703(19) 0.61172(10) 0.38282(9) 0.0274(4) Uani 1 1 d . . . . .
C6 C 0.3853(2) 0.65950(12) 0.42796(11) 0.0379(5) Uani 1 1 d . . . . .
H6 H 0.301766 0.673663 0.432017 0.046 Uiso 1 1 calc R U . . .
C7 C 0.4930(2) 0.68664(13) 0.46690(12) 0.0448(6) Uani 1 1 d . . . . .
H7 H 0.482852 0.718193 0.497997 0.054 Uiso 1 1 calc R U . . .
C8 C 0.6158(2) 0.66769(12) 0.46045(11) 0.0388(5) Uani 1 1 d . . . . .
H8 H 0.689259 0.687441 0.486524 0.047 Uiso 1 1 calc R U . . .
C9 C 0.63259(19) 0.62018(10) 0.41634(9) 0.0284(4) Uani 1 1 d . . . . .
C10 C 0.27638(18) 0.58102(10) 0.34296(9) 0.0284(4) Uani 1 1 d . . . . .
H10 H 0.303489 0.553777 0.309639 0.034 Uiso 1 1 calc R U . . .
C11 C 0.1808(2) 0.63437(13) 0.31137(13) 0.0424(5) Uani 1 1 d . . . . .
H11A H 0.147308 0.659541 0.342955 0.064 Uiso 1 1 calc R U . . .
H11B H 0.109093 0.612358 0.282957 0.064 Uiso 1 1 calc R U . . .
H11C H 0.224590 0.665429 0.287941 0.064 Uiso 1 1 calc R U . . .
C12 C 0.2101(2) 0.53352(12) 0.38119(11) 0.0373(5) Uani 1 1 d . . . . .
H12A H 0.268237 0.496113 0.396824 0.056 Uiso 1 1 calc R U . . .
H12B H 0.130789 0.515762 0.354973 0.056 Uiso 1 1 calc R U . . .
H12C H 0.188687 0.558209 0.416279 0.056 Uiso 1 1 calc R U . . .
C13 C 0.76767(18) 0.59597(11) 0.41381(9) 0.0306(4) Uani 1 1 d . . . . .
H13 H 0.764420 0.575712 0.371904 0.037 Uiso 1 1 calc R U . . .
C14 C 0.8114(2) 0.54123(12) 0.46255(11) 0.0369(5) Uani 1 1 d . . . . .
H14A H 0.751370 0.503126 0.454697 0.055 Uiso 1 1 calc R U . . .
H14B H 0.812776 0.559546 0.504034 0.055 Uiso 1 1 calc R U . . .
H14C H 0.898262 0.525920 0.460146 0.055 Uiso 1 1 calc R U . . .
C15 C 0.8668(2) 0.65337(13) 0.42278(11) 0.0395(5) Uani 1 1 d . . . . .
H15A H 0.833950 0.690487 0.394510 0.059 Uiso 1 1 calc R U . . .
H15B H 0.948191 0.636886 0.413771 0.059 Uiso 1 1 calc R U . . .
H15C H 0.881593 0.669424 0.465803 0.059 Uiso 1 1 calc R U . . .
C16 C 0.54307(17) 0.35688(9) 0.33979(8) 0.0222(3) Uani 1 1 d . . . . .
C17 C 0.42784(18) 0.32009(9) 0.32584(9) 0.0253(4) Uani 1 1 d . . . . .
C18 C 0.4339(2) 0.25158(9) 0.34049(11) 0.0304(4) Uani 1 1 d . . . . .
H18 H 0.357438 0.225152 0.331531 0.037 Uiso 1 1 calc R U . . .
C19 C 0.5498(2) 0.22165(10) 0.36791(10) 0.0321(4) Uani 1 1 d . . . . .
H19 H 0.552332 0.174830 0.377098 0.039 Uiso 1 1 calc R U . . .
C20 C 0.6622(2) 0.25934(10) 0.38206(10) 0.0298(4) Uani 1 1 d . . . . .
H20 H 0.740967 0.238221 0.401190 0.036 Uiso 1 1 calc R U . . .
C21 C 0.66072(18) 0.32815(9) 0.36845(9) 0.0249(4) Uani 1 1 d . . . . .
C22 C 0.30219(18) 0.35311(10) 0.29406(10) 0.0293(4) Uani 1 1 d . . . . .
H22 H 0.308729 0.402226 0.304416 0.035 Uiso 1 1 calc R U . . .
C23 C 0.2835(2) 0.34648(12) 0.22331(11) 0.0374(5) Uani 1 1 d . . . . .
H23A H 0.359203 0.364761 0.209882 0.056 Uiso 1 1 calc R U . . .
H23B H 0.206361 0.371595 0.203243 0.056 Uiso 1 1 calc R U . . .
H23C H 0.272945 0.298840 0.211598 0.056 Uiso 1 1 calc R U . . .
C24 C 0.1858(2) 0.32526(14) 0.31625(13) 0.0425(5) Uani 1 1 d . . . . .
H24A H 0.174907 0.277458 0.305195 0.064 Uiso 1 1 calc R U . . .
H24B H 0.108260 0.350182 0.296402 0.064 Uiso 1 1 calc R U . . .
H24C H 0.199242 0.330189 0.361455 0.064 Uiso 1 1 calc R U . . .
C25 C 0.78312(18) 0.37003(10) 0.38412(9) 0.0282(4) Uani 1 1 d . . . . .
H25 H 0.756892 0.418491 0.383229 0.034 Uiso 1 1 calc R U . . .
C26 C 0.8623(2) 0.35526(14) 0.44852(12) 0.0467(6) Uani 1 1 d . . . . .
H26A H 0.807981 0.360672 0.479228 0.070 Uiso 1 1 calc R U . . .
H26B H 0.935194 0.386638 0.457975 0.070 Uiso 1 1 calc R U . . .
H26C H 0.894788 0.308918 0.449950 0.070 Uiso 1 1 calc R U . . .
C27 C 0.8659(2) 0.36060(13) 0.33559(13) 0.0416(5) Uani 1 1 d . . . . .
H27A H 0.891750 0.313242 0.334768 0.062 Uiso 1 1 calc R U . . .
H27B H 0.943093 0.388984 0.346270 0.062 Uiso 1 1 calc R U . . .
H27C H 0.816011 0.373541 0.294603 0.062 Uiso 1 1 calc R U . . .
C28 C 0.46284(17) 0.59702(9) 0.17456(8) 0.0233(3) Uani 1 1 d . . . . .
C29 C 0.34035(17) 0.56955(9) 0.16963(8) 0.0236(3) Uani 1 1 d . . . . .
C30 C 0.23436(17) 0.58838(10) 0.12424(9) 0.0272(4) Uani 1 1 d . . . . .
C31 C 0.24627(19) 0.63593(11) 0.08053(9) 0.0309(4) Uani 1 1 d . . . . .
C32 C 0.3649(2) 0.66538(11) 0.08302(10) 0.0321(4) Uani 1 1 d . . . . .
C33 C 0.46829(18) 0.64528(10) 0.12899(9) 0.0283(4) Uani 1 1 d . . . . .
C34 C 0.70037(17) 0.53723(9) 0.19416(9) 0.0228(3) Uani 1 1 d . . . . .
C35 C 0.68384(18) 0.51710(10) 0.13215(9) 0.0266(4) Uani 1 1 d . . . . .
C36 C 0.7763(2) 0.48193(11) 0.10825(9) 0.0293(4) Uani 1 1 d . . . . .
C37 C 0.89201(19) 0.46514(10) 0.14578(10) 0.0289(4) Uani 1 1 d . . . . .
C38 C 0.91398(19) 0.48253(10) 0.20777(10) 0.0277(4) Uani 1 1 d . . . . .
C39 C 0.81878(18) 0.51598(10) 0.23013(9) 0.0247(4) Uani 1 1 d . . . . .
C40 C 0.65262(17) 0.65279(9) 0.25581(9) 0.0238(3) Uani 1 1 d . . . . .
C41 C 0.57110(18) 0.69718(10) 0.27831(9) 0.0271(4) Uani 1 1 d . . . . .
C42 C 0.6066(2) 0.75982(10) 0.30378(11) 0.0330(4) Uani 1 1 d . . . . .
C43 C 0.7300(2) 0.78247(10) 0.30624(11) 0.0349(4) Uani 1 1 d . . . . .
C44 C 0.8141(2) 0.74268(10) 0.28257(11) 0.0313(4) Uani 1 1 d . . . . .
C45 C 0.77512(19) 0.67983(10) 0.25796(9) 0.0273(4) Uani 1 1 d . . . . .
C46 C 0.1993(4) 0.34082(17) 0.04470(17) 0.0675(9) Uani 1 1 d . . . . .
H46A H 0.146824 0.320808 0.006458 0.081 Uiso 1 1 calc R U . . .
H46B H 0.157320 0.330694 0.079865 0.081 Uiso 1 1 calc R U . . .
C47 C 0.3358(4) 0.31238(17) 0.05713(18) 0.0705(9) Uani 1 1 d . . . . .
H47A H 0.359405 0.293131 0.099487 0.085 Uiso 1 1 calc R U . . .
H47B H 0.344093 0.276897 0.026575 0.085 Uiso 1 1 calc R U . . .
C48 C 0.4189(4) 0.37165(19) 0.0505(2) 0.0722(9) Uani 1 1 d . . . . .
H48A H 0.434799 0.374797 0.007862 0.087 Uiso 1 1 calc R U . . .
H48B H 0.502663 0.369234 0.080452 0.087 Uiso 1 1 calc R U . . .
C49 C 0.3399(3) 0.42980(15) 0.06467(14) 0.0552(7) Uani 1 1 d . . . . .
H49A H 0.350869 0.436187 0.110088 0.066 Uiso 1 1 calc R U . . .
H49B H 0.364967 0.471889 0.046087 0.066 Uiso 1 1 calc R U . . .
B1 B 0.59517(18) 0.57864(10) 0.22737(9) 0.0212(4) Uani 1 1 d . . . . .

loop_
_atom_site_aniso_label
_atom_site_aniso_U_11
_atom_site_aniso_U_22
_atom_site_aniso_U_33
_atom_site_aniso_U_23
_atom_site_aniso_U_13
_atom_site_aniso_U_12
Rb1 0.03768(19) 0.0582(2) 0.02257(16) -0.00004(11) 0.00878(13) 0.00417(12)
Rb2 0.02997(18) 0.0678(2) 0.02905(18) -0.00422(12) 0.00769(13) -0.00730(13)
F1 0.0216(5) 0.0364(6) 0.0281(6) 0.0040(5) 0.0051(4) -0.0074(4)
F2 0.0175(5) 0.0511(7) 0.0372(6) -0.0029(5) 0.0015(5) -0.0063(5)
F3 0.0276(6) 0.0532(8) 0.0365(7) 0.0055(6) -0.0072(5) 0.0083(5)
F4 0.0411(7) 0.0462(7) 0.0445(7) 0.0230(6) -0.0014(6) -0.0007(6)
F5 0.0270(6) 0.0431(7) 0.0394(7) 0.0152(5) 0.0012(5) -0.0106(5)
F6 0.0270(6) 0.0512(7) 0.0251(6) -0.0024(5) 0.0021(5) 0.0028(5)
F7 0.0433(7) 0.0528(8) 0.0271(6) -0.0055(5) 0.0130(5) 0.0032(6)
F8 0.0352(6) 0.0379(6) 0.0398(7) 0.0015(5) 0.0208(5) 0.0078(5)
F9 0.0232(6) 0.0448(7) 0.0387(7) 0.0031(5) 0.0066(5) 0.0106(5)
F10 0.0214(5) 0.0376(6) 0.0253(5) -0.0014(4) 0.0025(4) 0.0034(4)
F11 0.0196(5) 0.0316(6) 0.0382(6) -0.0004(5) 0.0055(4) 0.0024(4)
F12 0.0376(7) 0.0352(7) 0.0579(8) -0.0124(6) 0.0046(6) 0.0107(5)
F13 0.0451(8) 0.0266(6) 0.0624(9) -0.0094(6) -0.0024(7) -0.0047(5)
F14 0.0284(6) 0.0372(6) 0.0549(8) -0.0001(6) 0.0031(6) -0.0137(5)
F15 0.0206(5) 0.0322(6) 0.0472(7) -0.0015(5) 0.0105(5) -0.0037(4)
O1 0.0441(10) 0.0518(11) 0.0875(16) 0.0002(10) 0.0146(10) -0.0063(9)
N1 0.0175(7) 0.0231(7) 0.0195(7) -0.0018(5) 0.0036(5) 0.0007(5)
N2 0.0167(6) 0.0221(7) 0.0214(7) 0.0011(5) 0.0048(5) -0.0005(5)
C1 0.0191(8) 0.0268(9) 0.0205(8) -0.0010(6) 0.0045(6) 0.0007(6)
C2 0.0141(7) 0.0245(8) 0.0212(8) -0.0006(6) 0.0029(6) -0.0003(6)
C3 0.0177(8) 0.0248(8) 0.0196(8) -0.0010(6) 0.0055(6) -0.0009(6)
C4 0.0217(8) 0.0254(8) 0.0224(8) -0.0032(7) 0.0036(6) 0.0018(6)
C5 0.0233(9) 0.0314(9) 0.0275(9) -0.0029(7) 0.0051(7) 0.0037(7)
C6 0.0324(11) 0.0407(11) 0.0417(12) -0.0104(9) 0.0099(9) 0.0084(9)
C7 0.0437(13) 0.0449(12) 0.0462(13) -0.0210(11) 0.0101(10) 0.0033(10)
C8 0.0344(11) 0.0427(12) 0.0378(11) -0.0161(9) 0.0041(9) -0.0052(9)
C9 0.0236(9) 0.0333(9) 0.0274(9) -0.0050(7) 0.0033(7) -0.0007(7)
C10 0.0191(8) 0.0372(10) 0.0285(9) -0.0015(8) 0.0037(7) 0.0041(7)
C11 0.0202(9) 0.0504(13) 0.0544(14) 0.0126(11) 0.0025(9) 0.0064(9)
C12 0.0301(10) 0.0465(12) 0.0344(11) 0.0021(9) 0.0046(8) -0.0034(9)
C13 0.0199(8) 0.0424(11) 0.0275(9) -0.0064(8) 0.0004(7) -0.0017(8)
C14 0.0265(10) 0.0395(11) 0.0422(12) -0.0016(9) 0.0015(8) -0.0007(8)
C15 0.0258(10) 0.0494(13) 0.0394(12) 0.0055(10) -0.0024(8) -0.0072(9)
C16 0.0209(8) 0.0230(8) 0.0236(8) 0.0001(6) 0.0068(6) 0.0002(6)
C17 0.0209(8) 0.0262(9) 0.0301(9) 0.0001(7) 0.0081(7) -0.0007(7)
C18 0.0282(10) 0.0265(9) 0.0383(11) 0.0005(7) 0.0111(9) -0.0044(7)
C19 0.0356(11) 0.0237(9) 0.0391(11) 0.0036(8) 0.0124(9) 0.0009(8)
C20 0.0268(10) 0.0297(9) 0.0334(10) 0.0035(7) 0.0074(8) 0.0058(7)
C21 0.0207(8) 0.0284(9) 0.0263(9) 0.0008(7) 0.0066(7) 0.0014(7)
C22 0.0190(8) 0.0286(9) 0.0401(11) -0.0007(8) 0.0054(8) -0.0010(7)
C23 0.0276(10) 0.0435(12) 0.0396(11) 0.0043(9) 0.0034(8) 0.0005(8)
C24 0.0245(10) 0.0522(13) 0.0532(14) 0.0036(11) 0.0134(9) -0.0003(9)
C25 0.0193(8) 0.0308(9) 0.0332(10) 0.0001(7) 0.0025(7) 0.0009(7)
C26 0.0363(12) 0.0548(14) 0.0421(13) 0.0054(11) -0.0077(10) -0.0064(10)
C27 0.0320(11) 0.0416(12) 0.0558(14) -0.0073(10) 0.0194(10) -0.0058(9)
C28 0.0195(8) 0.0242(8) 0.0257(8) 0.0009(7) 0.0033(6) -0.0008(6)
C29 0.0209(8) 0.0272(8) 0.0232(8) -0.0003(7) 0.0054(7) -0.0004(7)
C30 0.0171(8) 0.0339(9) 0.0297(9) -0.0050(7) 0.0026(7) -0.0012(7)
C31 0.0231(9) 0.0370(10) 0.0290(9) 0.0000(8) -0.0032(7) 0.0061(8)
C32 0.0301(10) 0.0325(10) 0.0312(10) 0.0083(8) 0.0010(8) 0.0015(8)
C33 0.0219(9) 0.0305(9) 0.0310(9) 0.0059(7) 0.0015(7) -0.0032(7)
C34 0.0192(8) 0.0241(8) 0.0260(9) 0.0026(7) 0.0066(7) -0.0027(6)
C35 0.0219(9) 0.0328(9) 0.0255(9) 0.0024(7) 0.0060(7) -0.0018(7)
C36 0.0313(10) 0.0335(9) 0.0257(9) -0.0004(8) 0.0118(8) -0.0017(8)
C37 0.0278(10) 0.0294(9) 0.0342(10) 0.0013(7) 0.0173(8) 0.0013(7)
C38 0.0220(9) 0.0301(9) 0.0322(10) 0.0036(8) 0.0084(8) 0.0024(7)
C39 0.0215(9) 0.0273(8) 0.0257(9) 0.0008(7) 0.0061(7) -0.0009(7)
C40 0.0191(8) 0.0237(8) 0.0272(9) 0.0035(7) 0.0015(7) -0.0004(6)
C41 0.0211(8) 0.0268(9) 0.0320(9) 0.0024(7) 0.0026(7) 0.0007(7)
C42 0.0297(10) 0.0271(9) 0.0398(11) -0.0025(8) 0.0021(9) 0.0056(7)
C43 0.0356(11) 0.0240(9) 0.0401(11) -0.0020(8) -0.0034(9) -0.0015(8)
C44 0.0244(10) 0.0297(9) 0.0371(11) 0.0039(8) 0.0003(8) -0.0059(7)
C45 0.0210(8) 0.0273(9) 0.0327(9) 0.0025(7) 0.0033(7) -0.0006(7)
C46 0.080(2) 0.0581(18) 0.0638(19) -0.0083(15) 0.0132(17) -0.0216(16)
C47 0.099(3) 0.0485(16) 0.066(2) -0.0070(14) 0.0209(19) 0.0056(17)
C48 0.0586(19) 0.073(2) 0.088(3) 0.0206(19) 0.0231(18) 0.0126(16)
C49 0.0601(17) 0.0507(15) 0.0516(15) 0.0021(12) 0.0047(13) -0.0083(13)
B1 0.0160(8) 0.0239(9) 0.0237(9) 0.0013(7) 0.0040(7) -0.0010(7)

loop_
_atom_type_symbol
_atom_type_description
_atom_type_scat_dispersion_real
_atom_type_scat_dispersion_imag
_atom_type_scat_source
C C 0.0181 0.0091 'International Tables Vol C Tables 4.2.6.8 and 6.1.1.4'
H H 0.0000 0.0000 'International Tables Vol C Tables 4.2.6.8 and 6.1.1.4'
B B 0.0090 0.0039 'International Tables Vol C Tables 4.2.6.8 and 6.1.1.4'
F F 0.0727 0.0534 'International Tables Vol C Tables 4.2.6.8 and 6.1.1.4'
N N 0.0311 0.0180 'International Tables Vol C Tables 4.2.6.8 and 6.1.1.4'
O O 0.0492 0.0322 'International Tables Vol C Tables 4.2.6.8 and 6.1.1.4'
Rb Rb -0.4688 1.6079 'International Tables Vol C Tables 4.2.6.8 and 6.1.1.4'

loop_
_exptl_crystal_face_index_h
_exptl_crystal_face_index_k
_exptl_crystal_face_index_l
_exptl_crystal_face_perp_dist
0 -1 0 0.0191
0 1 0 0.0307
1 0 -1 0.1475
0 -12 -6 0.0171
-1 11 7 0.0291
0 3 -14 0.0265
-1 -3 14 0.0418
-2 -3 14 0.0609
2 0 1 0.1426
2 0 -1 0.1504

loop_
_geom_angle_atom_site_label_1
_geom_angle_atom_site_label_2
_geom_angle_atom_site_label_3
_geom_angle
_geom_angle_site_symmetry_1
_geom_angle_site_symmetry_3
_geom_angle_publ_flag
C1 Rb1 C1 180.00(10) . 3_666 ?
C1 Rb1 C4 43.70(5) . . ?
C1 Rb1 C4 136.30(5) 3_666 . ?
C1 Rb1 C4 136.30(5) . 3_666 ?
C1 Rb1 C4 43.70(5) 3_666 3_666 ?
C4 Rb1 C4 180.0 . 3_666 ?
C1 Rb1 C5 122.95(5) . 3_666 ?
C1 Rb1 C5 57.05(5) 3_666 3_666 ?
C4 Rb1 C5 155.88(4) . 3_666 ?
C4 Rb1 C5 24.12(4) 3_666 3_666 ?
C1 Rb1 C5 57.05(5) . . ?
C1 Rb1 C5 122.95(5) 3_666 . ?
C4 Rb1 C5 24.12(4) . . ?
C4 Rb1 C5 155.88(4) 3_666 . ?
C5 Rb1 C5 180.00(6) 3_666 . ?
C1 Rb1 C9 59.28(5) . . ?
C1 Rb1 C9 120.72(5) 3_666 . ?
C4 Rb1 C9 23.75(4) . . ?
C4 Rb1 C9 156.25(4) 3_666 . ?
C5 Rb1 C9 138.23(5) 3_666 . ?
C5 Rb1 C9 41.77(5) . . ?
C1 Rb1 C9 120.72(5) . 3_666 ?
C1 Rb1 C9 59.28(5) 3_666 3_666 ?
C4 Rb1 C9 156.25(4) . 3_666 ?
C4 Rb1 C9 23.75(4) 3_666 3_666 ?
C5 Rb1 C9 41.77(5) 3_666 3_666 ?
C5 Rb1 C9 138.23(5) . 3_666 ?
C9 Rb1 C9 180.00(5) . 3_666 ?
C1 Rb1 C6 100.73(5) . 3_666 ?
C1 Rb1 C6 79.26(5) 3_666 3_666 ?
C4 Rb1 C6 139.89(5) . 3_666 ?
C4 Rb1 C6 40.11(5) 3_666 3_666 ?
C5 Rb1 C6 22.60(5) 3_666 3_666 ?
C5 Rb1 C6 157.40(5) . 3_666 ?
C9 Rb1 C6 133.81(5) . 3_666 ?
C9 Rb1 C6 46.19(5) 3_666 3_666 ?
C1 Rb1 C6 79.26(5) . . ?
C1 Rb1 C6 100.74(5) 3_666 . ?
C4 Rb1 C6 40.11(5) . . ?
C4 Rb1 C6 139.89(5) 3_666 . ?
C5 Rb1 C6 157.40(5) 3_666 . ?
C5 Rb1 C6 22.60(5) . . ?
C9 Rb1 C6 46.19(5) . . ?
C9 Rb1 C6 133.81(5) 3_666 . ?
C6 Rb1 C6 180.0 3_666 . ?
C1 Rb1 C14 115.42(5) . 3_666 ?
C1 Rb1 C14 64.57(5) 3_666 3_666 ?
C4 Rb1 C14 121.86(5) . 3_666 ?
C4 Rb1 C14 58.14(5) 3_666 3_666 ?
C5 Rb1 C14 81.10(5) 3_666 3_666 ?
C5 Rb1 C14 98.90(5) . 3_666 ?
C9 Rb1 C14 138.99(5) . 3_666 ?
C9 Rb1 C14 41.01(5) 3_666 3_666 ?
C6 Rb1 C14 86.68(5) 3_666 3_666 ?
C6 Rb1 C14 93.32(5) . 3_666 ?
C1 Rb1 C14 64.58(5) . . ?
C1 Rb1 C14 115.42(5) 3_666 . ?
C4 Rb1 C14 58.14(5) . . ?
C4 Rb1 C14 121.86(5) 3_666 . ?
C5 Rb1 C14 98.90(5) 3_666 . ?
C5 Rb1 C14 81.10(5) . . ?
C9 Rb1 C14 41.01(5) . . ?
C9 Rb1 C14 138.99(5) 3_666 . ?
C6 Rb1 C14 93.32(5) 3_666 . ?
C6 Rb1 C14 86.68(5) . . ?
C14 Rb1 C14 180.0 3_666 . ?
O1 Rb2 O1 180.0 . 3_565 ?
O1 Rb2 F2 100.29(6) . 3_565 ?
O1 Rb2 F2 79.71(6) 3_565 3_565 ?
O1 Rb2 F2 79.71(6) . . ?
O1 Rb2 F2 100.29(6) 3_565 . ?
F2 Rb2 F2 180.0 3_565 . ?
O1 Rb2 F8 109.96(5) . 3_665 ?
O1 Rb2 F8 70.04(5) 3_565 3_665 ?
F2 Rb2 F8 57.75(4) 3_565 3_665 ?
F2 Rb2 F8 122.25(4) . 3_665 ?
O1 Rb2 F8 70.04(5) . 1_455 ?
O1 Rb2 F8 109.96(5) 3_565 1_455 ?
F2 Rb2 F8 122.25(4) 3_565 1_455 ?
F2 Rb2 F8 57.75(4) . 1_455 ?
F8 Rb2 F8 180.00(5) 3_665 1_455 ?
O1 Rb2 F7 64.84(5) . 3_665 ?
O1 Rb2 F7 115.16(5) 3_565 3_665 ?
F2 Rb2 F7 90.67(3) 3_565 3_665 ?
F2 Rb2 F7 89.33(3) . 3_665 ?
F8 Rb2 F7 52.01(4) 3_665 3_665 ?
F8 Rb2 F7 127.99(4) 1_455 3_665 ?
O1 Rb2 F7 115.16(5) . 1_455 ?
O1 Rb2 F7 64.84(5) 3_565 1_455 ?
F2 Rb2 F7 89.33(3) 3_565 1_455 ?
F2 Rb2 F7 90.67(3) . 1_455 ?
F8 Rb2 F7 127.99(4) 3_665 1_455 ?
F8 Rb2 F7 52.01(4) 1_455 1_455 ?
F7 Rb2 F7 180.00(5) 3_665 1_455 ?
O1 Rb2 F3 101.28(5) . . ?
O1 Rb2 F3 78.72(5) 3_565 . ?
F2 Rb2 F3 130.31(3) 3_565 . ?
F2 Rb2 F3 49.69(3) . . ?
F8 Rb2 F3 72.87(3) 3_665 . ?
F8 Rb2 F3 107.13(3) 1_455 . ?
F7 Rb2 F3 60.13(4) 3_665 . ?
F7 Rb2 F3 119.87(4) 1_455 . ?
O1 Rb2 F3 78.72(5) . 3_565 ?
O1 Rb2 F3 101.28(5) 3_565 3_565 ?
F2 Rb2 F3 49.69(3) 3_565 3_565 ?
F2 Rb2 F3 130.31(3) . 3_565 ?
F8 Rb2 F3 107.13(3) 3_665 3_565 ?
F8 Rb2 F3 72.87(3) 1_455 3_565 ?
F7 Rb2 F3 119.87(4) 3_665 3_565 ?
F7 Rb2 F3 60.13(4) 1_455 3_565 ?
F3 Rb2 F3 180.0 . 3_565 ?
O1 Rb2 C37 90.11(6) . 3_665 ?
O1 Rb2 C37 89.88(6) 3_565 3_665 ?
F2 Rb2 C37 55.53(4) 3_565 3_665 ?
F2 Rb2 C37 124.47(4) . 3_665 ?
F8 Rb2 C37 20.30(4) 3_665 3_665 ?
F8 Rb2 C37 159.70(4) 1_455 3_665 ?
F7 Rb2 C37 39.16(4) 3_665 3_665 ?
F7 Rb2 C37 140.84(4) 1_455 3_665 ?
F3 Rb2 C37 80.22(4) . 3_665 ?
F3 Rb2 C37 99.78(4) 3_565 3_665 ?
O1 Rb2 C37 89.89(6) . 1_455 ?
O1 Rb2 C37 90.12(6) 3_565 1_455 ?
F2 Rb2 C37 124.47(4) 3_565 1_455 ?
F2 Rb2 C37 55.53(4) . 1_455 ?
F8 Rb2 C37 159.70(4) 3_665 1_455 ?
F8 Rb2 C37 20.30(4) 1_455 1_455 ?
F7 Rb2 C37 140.84(4) 3_665 1_455 ?
F7 Rb2 C37 39.16(4) 1_455 1_455 ?
F3 Rb2 C37 99.78(4) . 1_455 ?
F3 Rb2 C37 80.22(4) 3_565 1_455 ?
C37 Rb2 C37 180.00(6) 3_665 1_455 ?
C30 F2 Rb2 114.26(11) . . ?
C31 F3 Rb2 101.85(12) . . ?
C36 F7 Rb2 105.95(11) . 1_655 ?
C37 F8 Rb2 107.76(11) . 1_655 ?
C49 O1 C46 107.3(2) . . ?
C49 O1 Rb2 127.01(17) . . ?
C46 O1 Rb2 124.5(2) . . ?
C1 N1 C2 113.58(14) . . ?
C1 N1 C4 113.17(15) . . ?
C2 N1 C4 133.20(15) . . ?
C1 N1 Rb1 50.00(9) . . ?
C2 N1 Rb1 161.68(11) . . ?
C4 N1 Rb1 63.53(9) . . ?
C1 N2 C3 111.90(15) . . ?
C1 N2 C16 121.63(15) . . ?
C3 N2 C16 126.14(15) . . ?
N2 C1 N1 102.85(15) . . ?
N2 C1 Rb1 146.67(12) . . ?
N1 C1 Rb1 109.35(11) . . ?
C3 C2 N1 102.51(15) . . ?
C3 C2 B1 122.90(15) . . ?
N1 C2 B1 134.59(15) . . ?
C2 C3 N2 109.16(15) . . ?
C2 C3 H3 125.4 . . ?
N2 C3 H3 125.4 . . ?
C5 C4 C9 121.77(17) . . ?
C5 C4 N1 118.23(16) . . ?
C9 C4 N1 119.16(16) . . ?
C5 C4 Rb1 82.22(11) . . ?
C9 C4 Rb1 85.55(12) . . ?
N1 C4 Rb1 93.32(10) . . ?
C6 C5 C4 117.71(18) . . ?
C6 C5 C10 119.61(18) . . ?
C4 C5 C10 122.63(17) . . ?
C6 C5 Rb1 88.01(13) . . ?
C4 C5 Rb1 73.65(11) . . ?
C10 C5 Rb1 105.95(12) . . ?
C7 C6 C5 121.3(2) . . ?
C7 C6 Rb1 84.91(15) . . ?
C5 C6 Rb1 69.39(12) . . ?
C7 C6 H6 119.3 . . ?
C5 C6 H6 119.3 . . ?
Rb1 C6 H6 116.7 . . ?
C6 C7 C8 120.0(2) . . ?
C6 C7 H7 120.0 . . ?
C8 C7 H7 120.0 . . ?
C7 C8 C9 120.9(2) . . ?
C7 C8 Rb1 81.77(16) . . ?
C9 C8 Rb1 69.67(13) . . ?
C7 C8 H8 119.6 . . ?
C9 C8 H8 119.6 . . ?
Rb1 C8 H8 119.8 . . ?
C8 C9 C4 118.31(18) . . ?
C8 C9 C13 119.84(18) . . ?
C4 C9 C13 121.69(17) . . ?
C8 C9 Rb1 88.34(14) . . ?
C4 C9 Rb1 70.70(11) . . ?
C13 C9 Rb1 106.78(13) . . ?
C5 C10 C12 110.93(17) . . ?
C5 C10 C11 112.53(18) . . ?
C12 C10 C11 109.93(17) . . ?
C5 C10 H10 107.8 . . ?
C12 C10 H10 107.8 . . ?
C11 C10 H10 107.8 . . ?
C10 C11 H11A 109.5 . . ?
C10 C11 H11B 109.5 . . ?
H11A C11 H11B 109.5 . . ?
C10 C11 H11C 109.5 . . ?
H11A C11 H11C 109.5 . . ?
H11B C11 H11C 109.5 . . ?
C10 C12 Rb1 95.29(12) . . ?
C10 C12 H12A 109.5 . . ?
Rb1 C12 H12A 40.4 . . ?
C10 C12 H12B 109.5 . . ?
Rb1 C12 H12B 147.7 . . ?
H12A C12 H12B 109.5 . . ?
C10 C12 H12C 109.5 . . ?
Rb1 C12 H12C 79.9 . . ?
H12A C12 H12C 109.5 . . ?
H12B C12 H12C 109.5 . . ?
C9 C13 C14 110.43(18) . . ?
C9 C13 C15 112.61(18) . . ?
C14 C13 C15 109.74(17) . . ?
C9 C13 H13 108.0 . . ?
C14 C13 H13 108.0 . . ?
C15 C13 H13 108.0 . . ?
C13 C14 Rb1 99.26(12) . . ?
C13 C14 H14A 109.5 . . ?
Rb1 C14 H14A 44.3 . . ?
C13 C14 H14B 109.5 . . ?
Rb1 C14 H14B 73.2 . . ?
H14A C14 H14B 109.5 . . ?
C13 C14 H14C 109.5 . . ?
Rb1 C14 H14C 147.5 . . ?
H14A C14 H14C 109.5 . . ?
H14B C14 H14C 109.5 . . ?
C13 C15 H15A 109.5 . . ?
C13 C15 H15B 109.5 . . ?
H15A C15 H15B 109.5 . . ?
C13 C15 H15C 109.5 . . ?
H15A C15 H15C 109.5 . . ?
H15B C15 H15C 109.5 . . ?
C21 C16 C17 122.78(17) . . ?
C21 C16 N2 118.07(16) . . ?
C17 C16 N2 119.10(16) . . ?
C18 C17 C16 117.47(18) . . ?
C18 C17 C22 121.38(18) . . ?
C16 C17 C22 121.11(17) . . ?
C19 C18 C17 120.82(19) . . ?
C19 C18 H18 119.6 . . ?
C17 C18 H18 119.6 . . ?
C18 C19 C20 120.61(18) . . ?
C18 C19 H19 119.7 . . ?
C20 C19 H19 119.7 . . ?
C19 C20 C21 120.57(19) . . ?
C19 C20 H20 119.7 . . ?
C21 C20 H20 119.7 . . ?
C16 C21 C20 117.72(18) . . ?
C16 C21 C25 121.26(17) . . ?
C20 C21 C25 121.02(17) . . ?
C17 C22 C24 112.74(18) . . ?
C17 C22 C23 110.28(17) . . ?
C24 C22 C23 110.65(18) . . ?
C17 C22 H22 107.7 . . ?
C24 C22 H22 107.7 . . ?
C23 C22 H22 107.7 . . ?
C22 C23 H23A 109.5 . . ?
C22 C23 H23B 109.5 . . ?
H23A C23 H23B 109.5 . . ?
C22 C23 H23C 109.5 . . ?
H23A C23 H23C 109.5 . . ?
H23B C23 H23C 109.5 . . ?
C22 C24 H24A 109.5 . . ?
C22 C24 H24B 109.5 . . ?
H24A C24 H24B 109.5 . . ?
C22 C24 H24C 109.5 . . ?
H24A C24 H24C 109.5 . . ?
H24B C24 H24C 109.5 . . ?
C26 C25 C21 112.72(18) . . ?
C26 C25 C27 110.08(19) . . ?
C21 C25 C27 111.18(17) . . ?
C26 C25 H25 107.5 . . ?
C21 C25 H25 107.5 . . ?
C27 C25 H25 107.5 . . ?
C25 C26 H26A 109.5 . . ?
C25 C26 H26B 109.5 . . ?
H26A C26 H26B 109.5 . . ?
C25 C26 H26C 109.5 . . ?
H26A C26 H26C 109.5 . . ?
H26B C26 H26C 109.5 . . ?
C25 C27 H27A 109.5 . . ?
C25 C27 H27B 109.5 . . ?
H27A C27 H27B 109.5 . . ?
C25 C27 H27C 109.5 . . ?
H27A C27 H27C 109.5 . . ?
H27B C27 H27C 109.5 . . ?
C29 C28 C33 112.96(16) . . ?
C29 C28 B1 127.23(16) . . ?
C33 C28 B1 119.81(15) . . ?
F1 C29 C30 114.76(16) . . ?
F1 C29 C28 121.75(16) . . ?
C30 C29 C28 123.48(17) . . ?
F2 C30 C31 119.04(17) . . ?
F2 C30 C29 120.25(18) . . ?
C31 C30 C29 120.71(17) . . ?
F2 C30 Rb2 46.42(8) . . ?
C31 C30 Rb2 87.35(12) . . ?
C29 C30 Rb2 135.72(13) . . ?
F3 C31 C30 120.19(19) . . ?
F3 C31 C32 121.09(19) . . ?
C30 C31 C32 118.71(18) . . ?
F4 C32 C31 120.33(18) . . ?
F4 C32 C33 120.78(18) . . ?
C31 C32 C33 118.87(19) . . ?
F5 C33 C32 115.42(17) . . ?
F5 C33 C28 119.26(16) . . ?
C32 C33 C28 125.26(18) . . ?
C35 C34 C39 112.40(17) . . ?
C35 C34 B1 127.48(16) . . ?
C39 C34 B1 120.06(16) . . ?
F6 C35 C36 114.28(17) . . ?
F6 C35 C34 121.85(17) . . ?
C36 C35 C34 123.87(18) . . ?
F7 C36 C37 118.90(18) . . ?
F7 C36 C35 120.70(19) . . ?
C37 C36 C35 120.39(19) . . ?
F7 C36 Rb2 53.56(9) . 1_655 ?
C37 C36 Rb2 78.47(11) . 1_655 ?
C35 C36 Rb2 141.98(14) . 1_655 ?
F8 C37 C36 120.22(18) . . ?
F8 C37 C38 120.98(19) . . ?
C36 C37 C38 118.80(18) . . ?
F8 C37 Rb2 51.95(9) . 1_655 ?
C36 C37 Rb2 80.21(12) . 1_655 ?
C38 C37 Rb2 142.59(14) . 1_655 ?
F9 C38 C37 119.73(18) . . ?
F9 C38 C39 121.10(18) . . ?
C37 C38 C39 119.17(19) . . ?
F10 C39 C38 115.11(17) . . ?
F10 C39 C34 119.57(16) . . ?
C38 C39 C34 125.27(18) . . ?
C41 C40 C45 112.64(17) . . ?
C41 C40 B1 119.16(16) . . ?
C45 C40 B1 128.13(17) . . ?
F11 C41 C42 115.52(17) . . ?
F11 C41 C40 119.33(17) . . ?
C42 C41 C40 125.15(18) . . ?
F12 C42 C43 119.82(19) . . ?
F12 C42 C41 121.1(2) . . ?
C43 C42 C41 119.1(2) . . ?
F13 C43 C44 120.1(2) . . ?
F13 C43 C42 120.9(2) . . ?
C44 C43 C42 118.99(19) . . ?
F14 C44 C43 119.50(19) . . ?
F14 C44 C45 120.4(2) . . ?
C43 C44 C45 120.11(19) . . ?
F15 C45 C44 114.70(17) . . ?
F15 C45 C40 121.40(17) . . ?
C44 C45 C40 123.90(19) . . ?
O1 C46 C47 106.7(3) . . ?
O1 C46 H46A 110.4 . . ?
C47 C46 H46A 110.4 . . ?
O1 C46 H46B 110.4 . . ?
C47 C46 H46B 110.4 . . ?
H46A C46 H46B 108.6 . . ?
C48 C47 C46 104.3(3) . . ?
C48 C47 H47A 110.9 . . ?
C46 C47 H47A 110.9 . . ?
C48 C47 H47B 110.9 . . ?
C46 C47 H47B 110.9 . . ?
H47A C47 H47B 108.9 . . ?
C47 C48 C49 102.8(3) . . ?
C47 C48 H48A 111.2 . . ?
C49 C48 H48A 111.2 . . ?
C47 C48 H48B 111.2 . . ?
C49 C48 H48B 111.2 . . ?
H48A C48 H48B 109.1 . . ?
O1 C49 C48 104.5(3) . . ?
O1 C49 H49A 110.8 . . ?
C48 C49 H49A 110.8 . . ?
O1 C49 H49B 110.8 . . ?
C48 C49 H49B 110.8 . . ?
H49A C49 H49B 108.9 . . ?
C2 B1 C40 113.30(15) . . ?
C2 B1 C28 112.89(14) . . ?
C40 B1 C28 104.94(14) . . ?
C2 B1 C34 103.76(14) . . ?
C40 B1 C34 112.01(14) . . ?
C28 B1 C34 110.11(14) . . ?

loop_
_geom_bond_atom_site_label_1
_geom_bond_atom_site_label_2
_geom_bond_distance
_geom_bond_site_symmetry_2
_geom_bond_publ_flag
Rb1 C1 2.9845(18) . ?
Rb1 C1 2.9846(18) 3_666 ?
Rb1 C4 3.2960(19) . ?
Rb1 C4 3.2961(19) 3_666 ?
Rb1 C5 3.403(2) 3_666 ?
Rb1 C5 3.403(2) . ?
Rb1 C9 3.482(2) . ?
Rb1 C9 3.482(2) 3_666 ?
Rb1 C6 3.634(2) 3_666 ?
Rb1 C6 3.634(2) . ?
Rb1 C14 3.655(2) 3_666 ?
Rb1 C14 3.655(2) . ?
Rb2 O1 2.820(2) . ?
Rb2 O1 2.820(2) 3_565 ?
Rb2 F2 2.9608(12) 3_565 ?
Rb2 F2 2.9608(12) . ?
Rb2 F8 3.0495(13) 3_665 ?
Rb2 F8 3.0495(13) 1_455 ?
Rb2 F7 3.1033(14) 3_665 ?
Rb2 F7 3.1033(14) 1_455 ?
Rb2 F3 3.4057(15) . ?
Rb2 F3 3.4057(15) 3_565 ?
Rb2 C37 3.6883(19) 3_665 ?
Rb2 C37 3.6883(19) 1_455 ?
F1 C29 1.346(2) . ?
F2 C30 1.352(2) . ?
F3 C31 1.346(2) . ?
F4 C32 1.341(2) . ?
F5 C33 1.351(2) . ?
F6 C35 1.348(2) . ?
F7 C36 1.351(2) . ?
F8 C37 1.343(2) . ?
F9 C38 1.341(2) . ?
F10 C39 1.348(2) . ?
F11 C41 1.353(2) . ?
F12 C42 1.344(3) . ?
F13 C43 1.346(2) . ?
F14 C44 1.343(2) . ?
F15 C45 1.345(2) . ?
O1 C49 1.421(4) . ?
O1 C46 1.425(4) . ?
N1 C1 1.374(2) . ?
N1 C2 1.423(2) . ?
N1 C4 1.448(2) . ?
N2 C1 1.349(2) . ?
N2 C3 1.389(2) . ?
N2 C16 1.438(2) . ?
C2 C3 1.363(2) . ?
C2 B1 1.641(3) . ?
C3 H3 0.9500 . ?
C4 C5 1.404(3) . ?
C4 C9 1.407(3) . ?
C5 C6 1.397(3) . ?
C5 C10 1.519(3) . ?
C6 C7 1.385(3) . ?
C6 H6 0.9500 . ?
C7 C8 1.389(3) . ?
C7 H7 0.9500 . ?
C8 C9 1.391(3) . ?
C8 H8 0.9500 . ?
C9 C13 1.521(3) . ?
C10 C12 1.528(3) . ?
C10 C11 1.528(3) . ?
C10 H10 1.0000 . ?
C11 H11A 0.9800 . ?
C11 H11B 0.9800 . ?
C11 H11C 0.9800 . ?
C12 H12A 0.9800 . ?
C12 H12B 0.9800 . ?
C12 H12C 0.9800 . ?
C13 C14 1.529(3) . ?
C13 C15 1.534(3) . ?
C13 H13 1.0000 . ?
C14 H14A 0.9800 . ?
C14 H14B 0.9800 . ?
C14 H14C 0.9800 . ?
C15 H15A 0.9800 . ?
C15 H15B 0.9800 . ?
C15 H15C 0.9800 . ?
C16 C21 1.396(3) . ?
C16 C17 1.400(3) . ?
C17 C18 1.395(3) . ?
C17 C22 1.517(3) . ?
C18 C19 1.384(3) . ?
C18 H18 0.9500 . ?
C19 C20 1.385(3) . ?
C19 H19 0.9500 . ?
C20 C21 1.397(3) . ?
C20 H20 0.9500 . ?
C21 C25 1.518(3) . ?
C22 C24 1.521(3) . ?
C22 C23 1.534(3) . ?
C22 H22 1.0000 . ?
C23 H23A 0.9800 . ?
C23 H23B 0.9800 . ?
C23 H23C 0.9800 . ?
C24 H24A 0.9800 . ?
C24 H24B 0.9800 . ?
C24 H24C 0.9800 . ?
C25 C26 1.517(3) . ?
C25 C27 1.528(3) . ?
C25 H25 1.0000 . ?
C26 H26A 0.9800 . ?
C26 H26B 0.9800 . ?
C26 H26C 0.9800 . ?
C27 H27A 0.9800 . ?
C27 H27B 0.9800 . ?
C27 H27C 0.9800 . ?
C28 C29 1.390(2) . ?
C28 C33 1.396(3) . ?
C28 B1 1.664(3) . ?
C29 C30 1.390(3) . ?
C30 C31 1.372(3) . ?
C31 C32 1.377(3) . ?
C32 C33 1.385(3) . ?
C34 C35 1.397(3) . ?
C34 C39 1.401(3) . ?
C34 B1 1.670(3) . ?
C35 C36 1.392(3) . ?
C36 C37 1.368(3) . ?
C37 C38 1.379(3) . ?
C38 C39 1.380(3) . ?
C40 C41 1.394(3) . ?
C40 C45 1.396(3) . ?
C40 B1 1.664(3) . ?
C41 C42 1.383(3) . ?
C42 C43 1.373(3) . ?
C43 C44 1.372(3) . ?
C44 C45 1.388(3) . ?
C46 C47 1.522(6) . ?
C46 H46A 0.9900 . ?
C46 H46B 0.9900 . ?
C47 C48 1.494(5) . ?
C47 H47A 0.9900 . ?
C47 H47B 0.9900 . ?
C48 C49 1.495(5) . ?
C48 H48A 0.9900 . ?
C48 H48B 0.9900 . ?
C49 H49A 0.9900 . ?
C49 H49B 0.9900 . ?

loop_
_geom_torsion_atom_site_label_1
_geom_torsion_atom_site_label_2
_geom_torsion_atom_site_label_3
_geom_torsion_atom_site_label_4
_geom_torsion
_geom_torsion_site_symmetry_1
_geom_torsion_site_symmetry_2
_geom_torsion_site_symmetry_3
_geom_torsion_site_symmetry_4
_geom_torsion_publ_flag
C3 N2 C1 N1 1.22(19) . . . . ?
C16 N2 C1 N1 175.04(15) . . . . ?
C3 N2 C1 Rb1 -163.63(17) . . . . ?
C16 N2 C1 Rb1 10.2(3) . . . . ?
C2 N1 C1 N2 -0.87(19) . . . . ?
C4 N1 C1 N2 -178.51(14) . . . . ?
Rb1 N1 C1 N2 -171.24(17) . . . . ?
C2 N1 C1 Rb1 170.37(10) . . . . ?
C4 N1 C1 Rb1 -7.26(16) . . . . ?
C1 N1 C2 C3 0.20(19) . . . . ?
C4 N1 C2 C3 177.22(17) . . . . ?
Rb1 N1 C2 C3 24.3(4) . . . . ?
C1 N1 C2 B1 179.49(17) . . . . ?
C4 N1 C2 B1 -3.5(3) . . . . ?
Rb1 N1 C2 B1 -156.4(2) . . . . ?
N1 C2 C3 N2 0.56(17) . . . . ?
B1 C2 C3 N2 -178.84(15) . . . . ?
C1 N2 C3 C2 -1.2(2) . . . . ?
C16 N2 C3 C2 -174.67(16) . . . . ?
C1 N1 C4 C5 -76.7(2) . . . . ?
C2 N1 C4 C5 106.2(2) . . . . ?
Rb1 N1 C4 C5 -82.95(16) . . . . ?
C1 N1 C4 C9 93.0(2) . . . . ?
C2 N1 C4 C9 -84.1(2) . . . . ?
Rb1 N1 C4 C9 86.75(17) . . . . ?
C1 N1 C4 Rb1 6.21(14) . . . . ?
C2 N1 C4 Rb1 -170.82(16) . . . . ?
C9 C4 C5 C6 -1.1(3) . . . . ?
N1 C4 C5 C6 168.36(18) . . . . ?
Rb1 C4 C5 C6 78.76(19) . . . . ?
C9 C4 C5 C10 -178.58(19) . . . . ?
N1 C4 C5 C10 -9.2(3) . . . . ?
Rb1 C4 C5 C10 -98.76(18) . . . . ?
C9 C4 C5 Rb1 -79.82(18) . . . . ?
N1 C4 C5 Rb1 89.60(15) . . . . ?
C4 C5 C6 C7 -0.2(4) . . . . ?
C10 C5 C6 C7 177.4(2) . . . . ?
Rb1 C5 C6 C7 70.1(2) . . . . ?
C4 C5 C6 Rb1 -70.35(17) . . . . ?
C10 C5 C6 Rb1 107.25(18) . . . . ?
C5 C6 C7 C8 1.6(4) . . . . ?
Rb1 C6 C7 C8 63.7(3) . . . . ?
C6 C7 C8 C9 -1.8(4) . . . . ?
C6 C7 C8 Rb1 -62.1(3) . . . . ?
C7 C8 C9 C4 0.5(4) . . . . ?
Rb1 C8 C9 C4 66.97(17) . . . . ?
C7 C8 C9 C13 -174.9(2) . . . . ?
Rb1 C8 C9 C13 -108.44(19) . . . . ?
C7 C8 C9 Rb1 -66.5(2) . . . . ?
C5 C4 C9 C8 0.9(3) . . . . ?
N1 C4 C9 C8 -168.40(19) . . . . ?
Rb1 C4 C9 C8 -77.08(19) . . . . ?
C5 C4 C9 C13 176.24(19) . . . . ?
N1 C4 C9 C13 6.9(3) . . . . ?
Rb1 C4 C9 C13 98.24(18) . . . . ?
C5 C4 C9 Rb1 78.00(18) . . . . ?
N1 C4 C9 Rb1 -91.32(15) . . . . ?
C6 C5 C10 C12 -70.7(3) . . . . ?
C4 C5 C10 C12 106.8(2) . . . . ?
Rb1 C5 C10 C12 26.23(18) . . . . ?
C6 C5 C10 C11 52.9(3) . . . . ?
C4 C5 C10 C11 -129.6(2) . . . . ?
Rb1 C5 C10 C11 149.85(15) . . . . ?
C5 C10 C12 Rb1 -23.41(16) . . . . ?
C11 C10 C12 Rb1 -148.50(16) . . . . ?
C8 C9 C13 C14 81.7(3) . . . . ?
C4 C9 C13 C14 -93.6(2) . . . . ?
Rb1 C9 C13 C14 -16.25(18) . . . . ?
C8 C9 C13 C15 -41.4(3) . . . . ?
C4 C9 C13 C15 143.4(2) . . . . ?
Rb1 C9 C13 C15 -139.31(15) . . . . ?
C9 C13 C14 Rb1 14.98(17) . . . . ?
C15 C13 C14 Rb1 139.70(15) . . . . ?
C1 N2 C16 C21 -87.9(2) . . . . ?
C3 N2 C16 C21 85.0(2) . . . . ?
C1 N2 C16 C17 89.6(2) . . . . ?
C3 N2 C16 C17 -97.5(2) . . . . ?
C21 C16 C17 C18 -1.4(3) . . . . ?
N2 C16 C17 C18 -178.65(17) . . . . ?
C21 C16 C17 C22 -179.38(17) . . . . ?
N2 C16 C17 C22 3.3(3) . . . . ?
C16 C17 C18 C19 0.1(3) . . . . ?
C22 C17 C18 C19 178.2(2) . . . . ?
C17 C18 C19 C20 0.8(3) . . . . ?
C18 C19 C20 C21 -0.5(3) . . . . ?
C17 C16 C21 C20 1.6(3) . . . . ?
N2 C16 C21 C20 178.91(17) . . . . ?
C17 C16 C21 C25 -178.65(17) . . . . ?
N2 C16 C21 C25 -1.3(3) . . . . ?
C19 C20 C21 C16 -0.6(3) . . . . ?
C19 C20 C21 C25 179.62(19) . . . . ?
C18 C17 C22 C24 37.1(3) . . . . ?
C16 C17 C22 C24 -145.0(2) . . . . ?
C18 C17 C22 C23 -87.2(2) . . . . ?
C16 C17 C22 C23 90.8(2) . . . . ?
C16 C21 C25 C26 136.1(2) . . . . ?
C20 C21 C25 C26 -44.1(3) . . . . ?
C16 C21 C25 C27 -99.7(2) . . . . ?
C20 C21 C25 C27 80.0(2) . . . . ?
C33 C28 C29 F1 178.29(17) . . . . ?
B1 C28 C29 F1 -2.1(3) . . . . ?
C33 C28 C29 C30 -0.3(3) . . . . ?
B1 C28 C29 C30 179.32(17) . . . . ?
Rb2 F2 C30 C31 53.0(2) . . . . ?
Rb2 F2 C30 C29 -126.10(16) . . . . ?
F1 C29 C30 F2 1.1(3) . . . . ?
C28 C29 C30 F2 179.72(17) . . . . ?
F1 C29 C30 C31 -178.03(17) . . . . ?
C28 C29 C30 C31 0.6(3) . . . . ?
F1 C29 C30 Rb2 -55.9(2) . . . . ?
C28 C29 C30 Rb2 122.76(18) . . . . ?
Rb2 F3 C31 C30 -39.3(2) . . . . ?
Rb2 F3 C31 C32 139.85(18) . . . . ?
F2 C30 C31 F3 -0.8(3) . . . . ?
C29 C30 C31 F3 178.31(18) . . . . ?
Rb2 C30 C31 F3 34.59(18) . . . . ?
F2 C30 C31 C32 179.97(18) . . . . ?
C29 C30 C31 C32 -0.9(3) . . . . ?
Rb2 C30 C31 C32 -144.62(19) . . . . ?
F3 C31 C32 F4 0.4(3) . . . . ?
C30 C31 C32 F4 179.55(19) . . . . ?
F3 C31 C32 C33 -178.33(19) . . . . ?
C30 C31 C32 C33 0.9(3) . . . . ?
F4 C32 C33 F5 -2.1(3) . . . . ?
C31 C32 C33 F5 176.56(19) . . . . ?
F4 C32 C33 C28 -179.2(2) . . . . ?
C31 C32 C33 C28 -0.6(3) . . . . ?
C29 C28 C33 F5 -176.78(17) . . . . ?
B1 C28 C33 F5 3.6(3) . . . . ?
C29 C28 C33 C32 0.2(3) . . . . ?
B1 C28 C33 C32 -179.37(19) . . . . ?
C39 C34 C35 F6 177.57(17) . . . . ?
B1 C34 C35 F6 0.4(3) . . . . ?
C39 C34 C35 C36 -2.1(3) . . . . ?
B1 C34 C35 C36 -179.27(18) . . . . ?
Rb2 F7 C36 C37 -46.3(2) 1_655 . . . ?
Rb2 F7 C36 C35 134.46(17) 1_655 . . . ?
F6 C35 C36 F7 -0.7(3) . . . . ?
C34 C35 C36 F7 179.02(18) . . . . ?
F6 C35 C36 C37 -179.94(18) . . . . ?
C34 C35 C36 C37 -0.3(3) . . . . ?
F6 C35 C36 Rb2 68.1(3) . . . 1_655 ?
C34 C35 C36 Rb2 -112.2(2) . . . 1_655 ?
Rb2 F8 C37 C36 45.1(2) 1_655 . . . ?
Rb2 F8 C37 C38 -134.96(16) 1_655 . . . ?
F7 C36 C37 F8 1.9(3) . . . . ?
C35 C36 C37 F8 -178.80(18) . . . . ?
Rb2 C36 C37 F8 -34.47(16) 1_655 . . . ?
F7 C36 C37 C38 -178.04(18) . . . . ?
C35 C36 C37 C38 1.2(3) . . . . ?
Rb2 C36 C37 C38 145.58(18) 1_655 . . . ?
F7 C36 C37 Rb2 36.38(17) . . . 1_655 ?
C35 C36 C37 Rb2 -144.33(19) . . . 1_655 ?
F8 C37 C38 F9 -0.3(3) . . . . ?
C36 C37 C38 F9 179.68(18) . . . . ?
Rb2 C37 C38 F9 -66.8(3) 1_655 . . . ?
F8 C37 C38 C39 -179.67(17) . . . . ?
C36 C37 C38 C39 0.3(3) . . . . ?
Rb2 C37 C38 C39 113.8(2) 1_655 . . . ?
F9 C38 C39 F10 -0.1(3) . . . . ?
C37 C38 C39 F10 179.31(17) . . . . ?
F9 C38 C39 C34 177.57(17) . . . . ?
C37 C38 C39 C34 -3.0(3) . . . . ?
C35 C34 C39 F10 -178.66(16) . . . . ?
B1 C34 C39 F10 -1.3(3) . . . . ?
C35 C34 C39 C38 3.8(3) . . . . ?
B1 C34 C39 C38 -178.81(18) . . . . ?
C45 C40 C41 F11 175.18(16) . . . . ?
B1 C40 C41 F11 -1.9(3) . . . . ?
C45 C40 C41 C42 -3.7(3) . . . . ?
B1 C40 C41 C42 179.20(19) . . . . ?
F11 C41 C42 F12 2.9(3) . . . . ?
C40 C41 C42 F12 -178.12(19) . . . . ?
F11 C41 C42 C43 -177.00(19) . . . . ?
C40 C41 C42 C43 1.9(3) . . . . ?
F12 C42 C43 F13 0.5(3) . . . . ?
C41 C42 C43 F13 -179.5(2) . . . . ?
F12 C42 C43 C44 -179.0(2) . . . . ?
C41 C42 C43 C44 0.9(3) . . . . ?
F13 C43 C44 F14 0.5(3) . . . . ?
C42 C43 C44 F14 -179.9(2) . . . . ?
F13 C43 C44 C45 178.88(19) . . . . ?
C42 C43 C44 C45 -1.6(3) . . . . ?
F14 C44 C45 F15 -3.0(3) . . . . ?
C43 C44 C45 F15 178.57(19) . . . . ?
F14 C44 C45 C40 177.85(19) . . . . ?
C43 C44 C45 C40 -0.5(3) . . . . ?
C41 C40 C45 F15 -176.06(17) . . . . ?
B1 C40 C45 F15 0.7(3) . . . . ?
C41 C40 C45 C44 3.0(3) . . . . ?
B1 C40 C45 C44 179.74(19) . . . . ?
C49 O1 C46 C47 -19.0(4) . . . . ?
Rb2 O1 C46 C47 172.7(2) . . . . ?
O1 C46 C47 C48 -4.9(4) . . . . ?
C46 C47 C48 C49 25.3(4) . . . . ?
C46 O1 C49 C48 35.6(3) . . . . ?
Rb2 O1 C49 C48 -156.6(2) . . . . ?
C47 C48 C49 O1 -37.6(4) . . . . ?
C3 C2 B1 C40 -153.49(16) . . . . ?
N1 C2 B1 C40 27.3(3) . . . . ?
C3 C2 B1 C28 87.4(2) . . . . ?
N1 C2 B1 C28 -91.8(2) . . . . ?
C3 C2 B1 C34 -31.8(2) . . . . ?
N1 C2 B1 C34 149.03(18) . . . . ?
C41 C40 B1 C2 -70.8(2) . . . . ?
C45 C40 B1 C2 112.7(2) . . . . ?
C41 C40 B1 C28 52.8(2) . . . . ?
C45 C40 B1 C28 -123.73(19) . . . . ?
C41 C40 B1 C34 172.28(16) . . . . ?
C45 C40 B1 C34 -4.3(3) . . . . ?
C29 C28 B1 C2 -5.0(3) . . . . ?
C33 C28 B1 C2 174.56(17) . . . . ?
C29 C28 B1 C40 -128.84(19) . . . . ?
C33 C28 B1 C40 50.7(2) . . . . ?
C29 C28 B1 C34 110.5(2) . . . . ?
C33 C28 B1 C34 -70.0(2) . . . . ?
C35 C34 B1 C2 118.69(19) . . . . ?
C39 C34 B1 C2 -58.3(2) . . . . ?
C35 C34 B1 C40 -118.75(19) . . . . ?
C39 C34 B1 C40 64.3(2) . . . . ?
C35 C34 B1 C28 -2.4(2) . . . . ?
C39 C34 B1 C28 -179.37(16) . . . . ?

loop_
_exptl_oxdiff_crystal_face_indexfrac_h
_exptl_oxdiff_crystal_face_indexfrac_k
_exptl_oxdiff_crystal_face_indexfrac_l
_exptl_oxdiff_crystal_face_x
_exptl_oxdiff_crystal_face_y
_exptl_oxdiff_crystal_face_z
-0.0057 -1.0004 0.0080 0.0664 -0.0392 -0.0095
0.0057 1.0004 -0.0080 -0.0664 0.0392 0.0095
0.9974 -0.0168 -1.0015 0.0109 -0.0166 0.1494
-0.1569 -11.7756 -5.5966 0.9915 -0.1301 0.0089
-1.1131 11.2496 6.9144 -0.9705 0.1274 -0.2048
0.1964 2.7852 -13.7142 0.3103 0.8768 0.3674
-1.2717 -2.8151 13.9311 -0.2873 -0.8115 -0.5088
-2.2658 -2.7787 13.8168 -0.2588 -0.7307 -0.6317
2.0002 -0.0280 1.0062 -0.0887 -0.2051 0.2296
1.9966 -0.0318 -0.9999 -0.0151 -0.0905 0.2757
